data_2220790
loop_
_publ_author_name
'Wei, Rong-Min'

_publ_section_title
;<i>catena</i>-Poly[[bis(3-methyl-4-nitropyridine
 <i>N</i>-oxide-\k<i>O</i>)cadmium(II)]-di-\m-dicyanamido-\k^4^<i>N</i>^1^:<i>N</i>^5^]
;
_journal_coeditor_code HB2881
_journal_issue 2
_journal_name_full 'Acta Crystallographica Section E'
_journal_page_first m154
_journal_paper_doi 10.1107/S1600536808044000
_journal_volume 65
_journal_year 2009
_chemical_formula_iupac '[Cd (C2 N3)2 (C6 H6 N2 O3)2]'
_chemical_formula_moiety 'C16 H12 Cd N10 O6'
_chemical_formula_sum 'C16 H12 Cd N10 O6'
_chemical_formula_weight 552.76
_chemical_name_systematic
;
<i>catena</i>-Poly[[bis(3-methyl-4-nitropyridine
<i>N</i>-oxide-\k<i>O</i>)cadmium(II)]-di-\m-dicyanamido-
\k^4^<i>N</i>^1^:<i>N</i>^5^]
;
_space_group_IT_number 2
_symmetry_cell_setting triclinic
_symmetry_space_group_name_Hall '-P 1'
_symmetry_space_group_name_H-M 'P -1'
_atom_sites_solution_hydrogens geom
_atom_sites_solution_primary direct
_atom_sites_solution_secondary difmap
_cell_angle_alpha 83.6800(10)
_cell_angle_beta 68.5280(10)
_cell_angle_gamma 79.6390(10)
_cell_formula_units_Z 1
_cell_length_a 7.5472(8)
_cell_length_b 7.5606(8)
_cell_length_c 9.8352(10)
_cell_measurement_reflns_used 2499
_cell_measurement_temperature 293(2)
_cell_measurement_theta_max 27.85
_cell_measurement_theta_min 2.74
_cell_volume 513.14(9)
_computing_cell_refinement 'SAINT (Bruker, 1998)'
_computing_data_collection 'SMART (Bruker, 1998)'
_computing_data_reduction 'SAINT (Bruker, 1998)'
_computing_molecular_graphics 'SHELXTL (Sheldrick, 2008)'
_computing_publication_material 'SHELXTL (Sheldrick, 2008)'
_computing_structure_refinement 'SHELXL97 (Sheldrick, 2008)'
_computing_structure_solution 'SHELXS97 (Sheldrick, 2008)'
_diffrn_ambient_temperature 293(2)
_diffrn_measured_fraction_theta_full 0.986
_diffrn_measured_fraction_theta_max 0.986
_diffrn_measurement_device_type 'Bruker SMART CCD area-detector'
_diffrn_measurement_method '\f and \w'
_diffrn_radiation_monochromator graphite
_diffrn_radiation_source 'fine-focus sealed tube'
_diffrn_radiation_type MoK\a
_diffrn_radiation_wavelength 0.71073
_diffrn_reflns_av_R_equivalents 0.0148
_diffrn_reflns_av_sigmaI/netI 0.0222
_diffrn_reflns_limit_h_max 5
_diffrn_reflns_limit_h_min -8
_diffrn_reflns_limit_k_max 8
_diffrn_reflns_limit_k_min -8
_diffrn_reflns_limit_l_max 11
_diffrn_reflns_limit_l_min -11
_diffrn_reflns_number 2770
_diffrn_reflns_theta_full 25.02
_diffrn_reflns_theta_max 25.02
_diffrn_reflns_theta_min 2.23
_diffrn_standards_decay_% 0
_diffrn_standards_number 0
_exptl_absorpt_coefficient_mu 1.123
_exptl_absorpt_correction_T_max 0.817
_exptl_absorpt_correction_T_min 0.692
_exptl_absorpt_correction_type multi-scan
_exptl_absorpt_process_details '(SADABS; Sheldrick, 1996)'
_exptl_crystal_colour red
_exptl_crystal_density_diffrn 1.789
_exptl_crystal_density_meas 1.789
_exptl_crystal_density_method 'not measured'
_exptl_crystal_description block
_exptl_crystal_F_000 274
_exptl_crystal_size_max 0.32
_exptl_crystal_size_mid 0.22
_exptl_crystal_size_min 0.18
_refine_diff_density_max 0.336
_refine_diff_density_min -0.377
_refine_ls_extinction_method none
_refine_ls_goodness_of_fit_ref 0.995
_refine_ls_hydrogen_treatment constr
_refine_ls_matrix_type full
_refine_ls_number_parameters 152
_refine_ls_number_reflns 1780
_refine_ls_number_restraints 0
_refine_ls_restrained_S_all 0.995
_refine_ls_R_factor_all 0.0206
_refine_ls_R_factor_gt 0.0204
_refine_ls_shift/su_max 0.001
_refine_ls_shift/su_mean 0.000
_refine_ls_structure_factor_coef Fsqd
_refine_ls_weighting_details 'calc w=1/[\s^2^(Fo^2^)+(0.0283P)^2^+0.2723P] where P=(Fo^2^+2Fc^2^)/3'
_refine_ls_weighting_scheme calc
_refine_ls_wR_factor_gt 0.0529
_refine_ls_wR_factor_ref 0.0530
_reflns_number_gt 1764
_reflns_number_total 1780
_reflns_threshold_expression I>2\s(I)
_cod_data_source_file hb2881.cif
_cod_data_source_block I
_cod_depositor_comments
;
The following automatic conversions were performed:
'_symmetry_cell_setting' value 'Triclinic' changed to 'triclinic'
according to '/home/saulius/struct/CIF-dictionaries/cif_core.dic'
dictionary named 'cif_core.dic' version 2.4.1 from 2010-06-29.

Automatic conversion script
Id: cif_fix_enum 1527 2010-12-29 10:47:43Z saulius 

The following automatic conversions were performed:

'_symmetry_cell_setting' value 'Triclinic' changed to 'triclinic'
according to /home/saulius/struct/CIF-dictionaries/cif_core.dic
dictionary named 'cif_core.dic' version 2.4.1 from 2010-06-29.

Automatic conversion script
Id: cif_fix_values 1715 2011-07-08 13:25:40Z adriana 
;
_cod_database_code 2220790
_cod_database_fobs_code 2220790

loop_
_symmetry_equiv_pos_as_xyz
'x, y, z'
'-x, -y, -z'

loop_
_atom_site_type_symbol
_atom_site_label
_atom_site_fract_x
_atom_site_fract_y
_atom_site_fract_z
_atom_site_U_iso_or_equiv
_atom_site_adp_type
_atom_site_calc_flag
_atom_site_refinement_flags
_atom_site_occupancy
_atom_site_disorder_assembly
_atom_site_disorder_group
Cd Cd1 0.5000 0.5000 0.5000 0.04339(10) Uani d S 1 . .
O O1 -0.1329(4) -0.2147(3) 0.8956(2) 0.0773(6) Uani d . 1 . .
O O2 -0.3397(3) -0.0003(3) 0.8532(3) 0.0777(6) Uani d . 1 . .
O O3 0.3605(3) 0.3892(3) 0.7372(2) 0.0664(5) Uani d . 1 . .
N N1 0.4059(3) 0.2818(3) 0.4054(3) 0.0602(5) Uani d . 1 . .
N N2 0.1066(3) 0.1677(3) 0.4552(3) 0.0601(6) Uani d . 1 . .
N N3 -0.2102(3) 0.3289(3) 0.4816(3) 0.0697(7) Uani d . 1 . .
N N4 -0.1834(3) -0.0583(3) 0.8629(2) 0.0528(5) Uani d . 1 . .
N N5 0.2298(3) 0.2829(3) 0.7670(2) 0.0474(4) Uani d . 1 . .
C C1 0.2592(3) 0.2383(3) 0.4278(2) 0.0417(5) Uani d . 1 . .
C C2 -0.0590(3) 0.2619(3) 0.4680(2) 0.0424(5) Uani d . 1 . .
C C3 -0.3067(4) 0.3407(4) 0.9163(4) 0.0644(7) Uani d . 1 . .
H H3A -0.3083 0.4579 0.9460 0.097 Uiso calc R 1 . .
H H3B -0.3774 0.2705 0.9994 0.097 Uiso calc R 1 . .
H H3C -0.3652 0.3524 0.8433 0.097 Uiso calc R 1 . .
C C4 -0.1028(3) 0.2488(3) 0.8542(2) 0.0416(5) Uani d . 1 . .
C C5 -0.0425(3) 0.0661(3) 0.8317(2) 0.0404(5) Uani d . 1 . .
C C6 0.1501(4) -0.0059(3) 0.7798(2) 0.0481(5) Uani d . 1 . .
H H6 0.1871 -0.1290 0.7677 0.058 Uiso calc R 1 . .
C C7 0.2853(4) 0.1047(4) 0.7467(3) 0.0529(6) Uani d . 1 . .
H H7 0.4155 0.0579 0.7101 0.063 Uiso calc R 1 . .
C C8 0.0426(3) 0.3523(3) 0.8193(3) 0.0466(5) Uani d . 1 . .
H H8 0.0092 0.4754 0.8326 0.056 Uiso calc R 1 . .

loop_
_atom_site_aniso_label
_atom_site_aniso_U_11
_atom_site_aniso_U_22
_atom_site_aniso_U_33
_atom_site_aniso_U_12
_atom_site_aniso_U_13
_atom_site_aniso_U_23
Cd1 0.02232(12) 0.04541(15) 0.06540(16) -0.00754(9) -0.01648(10) -0.00752(10)
O1 0.1114(18) 0.0440(10) 0.0825(14) -0.0268(11) -0.0370(13) 0.0064(9)
O2 0.0531(12) 0.0775(14) 0.1087(17) -0.0215(10) -0.0273(11) -0.0157(12)
O3 0.0540(11) 0.0882(14) 0.0684(11) -0.0361(10) -0.0250(9) 0.0028(10)
N1 0.0430(12) 0.0582(12) 0.0873(16) -0.0097(10) -0.0270(11) -0.0188(11)
N2 0.0338(11) 0.0471(11) 0.1011(17) -0.0055(9) -0.0260(11) -0.0039(11)
N3 0.0386(13) 0.0663(14) 0.109(2) 0.0053(11) -0.0341(12) -0.0165(13)
N4 0.0665(15) 0.0482(12) 0.0449(10) -0.0183(10) -0.0151(9) -0.0078(8)
N5 0.0407(11) 0.0577(12) 0.0483(10) -0.0143(9) -0.0189(8) 0.0006(8)
C1 0.0333(12) 0.0389(11) 0.0559(12) -0.0019(9) -0.0185(9) -0.0114(9)
C2 0.0361(13) 0.0462(11) 0.0487(12) -0.0063(9) -0.0181(9) -0.0071(9)
C3 0.0403(14) 0.0534(14) 0.094(2) 0.0019(11) -0.0176(13) -0.0192(13)
C4 0.0370(11) 0.0405(11) 0.0470(11) -0.0040(9) -0.0147(9) -0.0043(9)
C5 0.0450(12) 0.0398(11) 0.0375(10) -0.0078(9) -0.0152(9) -0.0018(8)
C6 0.0527(14) 0.0429(12) 0.0475(12) 0.0049(10) -0.0206(10) -0.0075(9)
C7 0.0383(12) 0.0652(15) 0.0529(13) 0.0042(11) -0.0174(10) -0.0087(11)
C8 0.0446(13) 0.0395(11) 0.0573(13) -0.0061(9) -0.0201(10) -0.0028(9)

loop_
_atom_type_symbol
_atom_type_description
_atom_type_scat_dispersion_real
_atom_type_scat_dispersion_imag
_atom_type_scat_source
C C 0.0033 0.0016 'International Tables Vol C Tables 4.2.6.8 and 6.1.1.4'
H H 0.0000 0.0000 'International Tables Vol C Tables 4.2.6.8 and 6.1.1.4'
N N 0.0061 0.0033 'International Tables Vol C Tables 4.2.6.8 and 6.1.1.4'
O O 0.0106 0.0060 'International Tables Vol C Tables 4.2.6.8 and 6.1.1.4'
Cd Cd -0.8075 1.2024 'International Tables Vol C Tables 4.2.6.8 and 6.1.1.4'

loop_
_geom_angle_atom_site_label_1
_geom_angle_atom_site_label_2
_geom_angle_atom_site_label_3
_geom_angle_site_symmetry_1
_geom_angle_site_symmetry_3
_geom_angle
_geom_angle_publ_flag
N3 Cd1 N3 2_566 1_655 180.0 yes
N3 Cd1 N1 2_566 . 87.09(8) yes
N3 Cd1 N1 1_655 . 92.91(8) yes
N3 Cd1 N1 2_566 2_666 92.91(8) yes
N3 Cd1 N1 1_655 2_666 87.09(8) yes
N1 Cd1 N1 . 2_666 180.0 yes
N3 Cd1 O3 2_566 2_666 91.11(9) yes
N3 Cd1 O3 1_655 2_666 88.89(9) yes
N1 Cd1 O3 . 2_666 87.78(8) yes
N1 Cd1 O3 2_666 2_666 92.22(8) yes
N3 Cd1 O3 2_566 . 88.89(9) yes
N3 Cd1 O3 1_655 . 91.11(9) yes
N1 Cd1 O3 . . 92.22(8) yes
N1 Cd1 O3 2_666 . 87.78(8) yes
O3 Cd1 O3 2_666 . 180.0 yes
N5 O3 Cd1 . . 119.76(14) ?
C1 N1 Cd1 . . 132.98(19) ?
C1 N2 C2 . . 123.0(2) y
C2 N3 Cd1 . 1_455 172.3(2) ?
O2 N4 O1 . . 124.5(2) ?
O2 N4 C5 . . 118.6(2) ?
O1 N4 C5 . . 116.8(2) ?
O3 N5 C8 . . 119.5(2) ?
O3 N5 C7 . . 119.7(2) ?
C8 N5 C7 . . 120.7(2) ?
N1 C1 N2 . . 172.1(2) ?
N3 C2 N2 . . 173.4(3) ?
C4 C3 H3A . . 109.5 ?
C4 C3 H3B . . 109.5 ?
H3A C3 H3B . . 109.5 ?
C4 C3 H3C . . 109.5 ?
H3A C3 H3C . . 109.5 ?
H3B C3 H3C . . 109.5 ?
C8 C4 C5 . . 115.5(2) ?
C8 C4 C3 . . 117.9(2) ?
C5 C4 C3 . . 126.5(2) ?
C6 C5 C4 . . 121.8(2) ?
C6 C5 N4 . . 117.4(2) ?
C4 C5 N4 . . 120.8(2) ?
C7 C6 C5 . . 119.4(2) ?
C7 C6 H6 . . 120.3 ?
C5 C6 H6 . . 120.3 ?
N5 C7 C6 . . 119.8(2) ?
N5 C7 H7 . . 120.1 ?
C6 C7 H7 . . 120.1 ?
N5 C8 C4 . . 122.8(2) ?
N5 C8 H8 . . 118.6 ?
C4 C8 H8 . . 118.6 ?

loop_
_geom_bond_atom_site_label_1
_geom_bond_atom_site_label_2
_geom_bond_site_symmetry_2
_geom_bond_distance
_geom_bond_publ_flag
Cd1 N3 2_566 2.288(2) n
Cd1 N3 1_655 2.288(2) y
Cd1 N1 . 2.309(2) yes
Cd1 N1 2_666 2.309(2) n
Cd1 O3 2_666 2.3110(19) n
Cd1 O3 . 2.3110(19) yes
O1 N4 . 1.221(3) ?
O2 N4 . 1.216(3) ?
O3 N5 . 1.314(3) ?
N1 C1 . 1.149(3) ?
N2 C1 . 1.283(3) ?
N2 C2 . 1.292(3) ?
N3 C2 . 1.128(3) ?
N3 Cd1 1_455 2.288(2) n
N4 C5 . 1.472(3) ?
N5 C8 . 1.341(3) ?
N5 C7 . 1.351(3) ?
C3 C4 . 1.498(3) ?
C3 H3A . 0.9600 ?
C3 H3B . 0.9600 ?
C3 H3C . 0.9600 ?
C4 C8 . 1.381(3) ?
C4 C5 . 1.390(3) ?
C5 C6 . 1.379(3) ?
C6 C7 . 1.360(4) ?
C6 H6 . 0.9300 ?
C7 H7 . 0.9300 ?
C8 H8 . 0.9300 ?

loop_
_geom_torsion_atom_site_label_1
_geom_torsion_atom_site_label_2
_geom_torsion_atom_site_label_3
_geom_torsion_atom_site_label_4
_geom_torsion_site_symmetry_1
_geom_torsion_site_symmetry_2
_geom_torsion_site_symmetry_3
_geom_torsion_site_symmetry_4
_geom_torsion
_geom_torsion_publ_flag
N3 Cd1 O3 N5 2_566 . . . 68.54(19) ?
N3 Cd1 O3 N5 1_655 . . . -111.46(19) ?
N1 Cd1 O3 N5 . . . . -18.51(19) ?
N1 Cd1 O3 N5 2_666 . . . 161.49(19) ?
O3 Cd1 O3 N5 2_666 . . . -10E1(10) ?
N3 Cd1 N1 C1 2_566 . . . -34.0(3) ?
N3 Cd1 N1 C1 1_655 . . . 146.0(3) ?
N1 Cd1 N1 C1 2_666 . . . 14E1(10) ?
O3 Cd1 N1 C1 2_666 . . . -125.2(3) ?
O3 Cd1 N1 C1 . . . . 54.8(3) ?
Cd1 O3 N5 C8 . . . . -97.0(2) ?
Cd1 O3 N5 C7 . . . . 84.0(2) ?
Cd1 N1 C1 N2 . . . . -128.5(19) ?
C2 N2 C1 N1 . . . . 174.7(18) ?
Cd1 N3 C2 N2 1_455 . . . -173.9(15) ?
C1 N2 C2 N3 . . . . -18E1(10) ?
C8 C4 C5 C6 . . . . 0.9(3) ?
C3 C4 C5 C6 . . . . -177.0(2) ?
C8 C4 C5 N4 . . . . -179.23(19) ?
C3 C4 C5 N4 . . . . 2.9(4) ?
O2 N4 C5 C6 . . . . -151.9(2) ?
O1 N4 C5 C6 . . . . 27.3(3) ?
O2 N4 C5 C4 . . . . 28.2(3) ?
O1 N4 C5 C4 . . . . -152.6(2) ?
C4 C5 C6 C7 . . . . -1.5(3) ?
N4 C5 C6 C7 . . . . 178.7(2) ?
O3 N5 C7 C6 . . . . 178.9(2) ?
C8 N5 C7 C6 . . . . -0.2(3) ?
C5 C6 C7 N5 . . . . 1.1(3) ?
O3 N5 C8 C4 . . . . -179.4(2) ?
C7 N5 C8 C4 . . . . -0.4(3) ?
C5 C4 C8 N5 . . . . 0.1(3) ?
C3 C4 C8 N5 . . . . 178.1(2) ?
